data_7019696
loop_
_publ_author_name
'Palomas, David'
'Holle, Sigrid'
'In\'es, Blanca'
'Bruns, Hans'
'Goddard, Richard'
'Alcarazo, Manuel'

_publ_section_title
;
 Synthesis and reactivity of electron poor allenes: formation of
 completely organic frustrated Lewis pairs.
;
_journal_issue 30
_journal_name_full 'Dalton transactions (Cambridge, England : 2003)'
_journal_page_first 9073
_journal_page_last 9082
_journal_paper_doi 10.1039/c2dt30195d
_journal_volume 41
_journal_year 2012
_chemical_compound_source pentane
_chemical_formula_moiety 'C14 H12 F12 N2'
_chemical_formula_sum 'C14 H12 F12 N2'
_chemical_formula_weight 436.26
_chemical_name_systematic
;
2-(1,2,3,4-(tetramethyl)imidazol-3-ium-2-yl)-
1,1,3,3-tetra(trifluoromethyl)-propan-2-ide
;
_space_group_IT_number 14
_symmetry_cell_setting monoclinic
_symmetry_Int_Tables_number 14
_symmetry_space_group_name_Hall '-P 2yn'
_symmetry_space_group_name_H-M 'P 1 21/n 1'
_atom_sites_solution_hydrogens geom
_atom_sites_solution_primary direct
_atom_sites_solution_secondary difmap
_audit_block_code BHC-BB-024-02
_audit_creation_date 2012-01-18
_cell_angle_alpha 90.00
_cell_angle_beta 111.802(4)
_cell_angle_gamma 90.00
_cell_formula_units_Z 4
_cell_length_a 14.0303(8)
_cell_length_b 8.0790(8)
_cell_length_c 15.6424(12)
_cell_measurement_reflns_used 36858
_cell_measurement_temperature 100
_cell_measurement_theta_max 33.0996
_cell_measurement_theta_min 2.6488
_cell_volume 1646.3(2)
_computing_cell_refinement 'DENZO (Bruker AXS, 2006)'
_computing_data_collection 'DATCOL (Bruker AXS, 2006)'
_computing_data_reduction 'DENZO (Bruker AXS, 2006)'
_computing_molecular_graphics 'DIAMOND (Crystal Impact GbR, 2005)'
_computing_structure_refinement 'SHELXL-97 (Sheldrick, 2008)'
_computing_structure_solution 'SHELXS-97 (Sheldrick, 2008)'
_diffrn_ambient_temperature 100
_diffrn_detector_area_resol_mean 18.02
_diffrn_measured_fraction_theta_full 0.999
_diffrn_measured_fraction_theta_max 0.998
_diffrn_measurement_device_type 'Bruker AXS Enraf-Nonius KappaCCD'
_diffrn_measurement_method 'CCD \f- and \w-scans'
_diffrn_radiation_monochromator graphite
_diffrn_radiation_source '0.2 x 2mm^2^ focus rotating anode'
_diffrn_radiation_type MoK\a
_diffrn_radiation_wavelength 0.71073
_diffrn_reflns_av_R_equivalents 0.0422
_diffrn_reflns_av_sigmaI/netI 0.0311
_diffrn_reflns_limit_h_max 21
_diffrn_reflns_limit_h_min -21
_diffrn_reflns_limit_k_max 12
_diffrn_reflns_limit_k_min -12
_diffrn_reflns_limit_l_max 24
_diffrn_reflns_limit_l_min -24
_diffrn_reflns_number 33671
_diffrn_reflns_theta_full 30.00
_diffrn_reflns_theta_max 33.23
_diffrn_reflns_theta_min 2.80
_diffrn_standards_decay_% 0
_diffrn_standards_interval_count 0
_diffrn_standards_interval_time 0
_diffrn_standards_number 0
_exptl_absorpt_coefficient_mu 0.201
_exptl_absorpt_correction_T_max 0.97398
_exptl_absorpt_correction_T_min 0.95608
_exptl_absorpt_correction_type gaussian
_exptl_absorpt_process_details 'SADABS (Bruker AXS, 2008)'
_exptl_crystal_colour yellow
_exptl_crystal_density_diffrn 1.760
_exptl_crystal_description block
_exptl_crystal_F_000 872
_exptl_crystal_size_max 0.29
_exptl_crystal_size_mid 0.27
_exptl_crystal_size_min 0.14
_refine_diff_density_max 0.732
_refine_diff_density_min -0.643
_refine_diff_density_rms 0.080
_refine_ls_extinction_method none
_refine_ls_goodness_of_fit_ref 1.038
_refine_ls_hydrogen_treatment constr
_refine_ls_matrix_type full
_refine_ls_number_parameters 257
_refine_ls_number_reflns 6308
_refine_ls_number_restraints 0
_refine_ls_restrained_S_all 1.038
_refine_ls_R_factor_all 0.0786
_refine_ls_R_factor_gt 0.0557
_refine_ls_shift/su_max 0.001
_refine_ls_shift/su_mean 0.000
_refine_ls_structure_factor_coef Fsqd
_refine_ls_weighting_details 'calc w=1/[\s^2^(Fo^2^)+(0.0927P)^2^+1.0104P] where P=(Fo^2^+2Fc^2^)/3'
_refine_ls_weighting_scheme calc
_refine_ls_wR_factor_gt 0.1597
_refine_ls_wR_factor_ref 0.1772
_reflns_number_gt 4676
_reflns_number_total 6308
_reflns_threshold_expression >2sigma(I)
_cod_data_source_file c2dt30195d.txt
_cod_data_source_block 6946_17
_cod_original_sg_symbol_Hall '-p 2yn'
_cod_original_sg_symbol_H-M 'p 21/n'
_cod_database_code 7019696

loop_
_symmetry_equiv_pos_as_xyz
'x, y, z'
'-x+1/2, y+1/2, -z+1/2'
'-x, -y, -z'
'x-1/2, -y-1/2, z-1/2'

loop_
_atom_site_label
_atom_site_type_symbol
_atom_site_fract_x
_atom_site_fract_y
_atom_site_fract_z
_atom_site_U_iso_or_equiv
_atom_site_adp_type
_atom_site_occupancy
_atom_site_symmetry_multiplicity
_atom_site_calc_flag
_atom_site_refinement_flags
C1 C 0.08563(10) 0.45608(17) 0.33228(9) 0.0172(2) Uani 1 1 d .
C2 C 0.20435(11) 0.33197(18) 0.45171(10) 0.0195(3) Uani 1 1 d .
C3 C 0.12574(12) 0.22288(18) 0.41371(10) 0.0210(3) Uani 1 1 d .
C4 C 0.23908(12) 0.6280(2) 0.41896(12) 0.0255(3) Uani 1 1 d .
H4C H 0.2427 0.6726 0.4783 0.038 Uiso 1 1 calc R
H4A H 0.2066 0.7094 0.3704 0.038 Uiso 1 1 calc R
H4B H 0.3086 0.6040 0.4215 0.038 Uiso 1 1 calc R
C5 C 0.30023(13) 0.3171(2) 0.53490(11) 0.0267(3) Uani 1 1 d .
H5A H 0.3592 0.3486 0.5192 0.040 Uiso 1 1 calc R
H5B H 0.3084 0.2025 0.5569 0.040 Uiso 1 1 calc R
H5C H 0.2961 0.3906 0.5833 0.040 Uiso 1 1 calc R
C6 C 0.11223(15) 0.0477(2) 0.43762(13) 0.0307(3) Uani 1 1 d .
H6A H 0.1056 -0.0242 0.3852 0.046 Uiso 1 1 calc R
H6B H 0.0502 0.0388 0.4521 0.046 Uiso 1 1 calc R
H6C H 0.1720 0.0135 0.4912 0.046 Uiso 1 1 calc R
C7 C -0.04243(13) 0.2276(2) 0.27716(13) 0.0301(3) Uani 1 1 d .
H7A H -0.0256 0.1411 0.2412 0.045 Uiso 1 1 calc R
H7B H -0.0850 0.3123 0.2355 0.045 Uiso 1 1 calc R
H7C H -0.0801 0.1788 0.3126 0.045 Uiso 1 1 calc R
C8 C 0.02728(10) 0.58005(17) 0.26112(9) 0.0178(2) Uani 1 1 d .
C9 C -0.06082(11) 0.64432(18) 0.27239(10) 0.0201(3) Uani 1 1 d .
C10 C -0.07018(13) 0.6488(2) 0.36370(12) 0.0285(3) Uani 1 1 d .
C11 C -0.15553(13) 0.6876(3) 0.19437(13) 0.0314(4) Uani 1 1 d .
C12 C 0.06375(11) 0.61379(18) 0.19156(10) 0.0201(3) Uani 1 1 d .
C13 C 0.04363(14) 0.7703(2) 0.13792(13) 0.0292(3) Uani 1 1 d .
C14 C 0.13759(14) 0.5022(2) 0.17146(11) 0.0292(3) Uani 1 1 d .
F1 F 0.01898(9) 0.66601(14) 0.43438(7) 0.0326(2) Uani 1 1 d .
F2 F -0.11257(11) 0.50867(18) 0.38589(9) 0.0447(3) Uani 1 1 d .
F3 F -0.13230(11) 0.77018(18) 0.36997(9) 0.0485(4) Uani 1 1 d .
F4 F -0.23874(9) 0.6211(2) 0.20322(11) 0.0561(4) Uani 1 1 d .
F5 F -0.18027(12) 0.85517(19) 0.18823(12) 0.0541(4) Uani 1 1 d .
F6 F -0.15618(9) 0.64462(16) 0.11241(8) 0.0368(3) Uani 1 1 d .
F7 F 0.00029(11) 0.88776(14) 0.17127(9) 0.0394(3) Uani 1 1 d .
F8 F -0.01584(10) 0.75572(17) 0.04607(8) 0.0408(3) Uani 1 1 d .
F9 F 0.13170(10) 0.83433(16) 0.13606(9) 0.0385(3) Uani 1 1 d .
F10 F 0.13092(10) 0.51351(16) 0.08378(8) 0.0392(3) Uani 1 1 d .
F11 F 0.23837(9) 0.5381(2) 0.22118(9) 0.0505(4) Uani 1 1 d .
F12 F 0.12654(12) 0.34313(15) 0.18838(10) 0.0450(3) Uani 1 1 d .
N1 N 0.17840(9) 0.47545(15) 0.39894(8) 0.0179(2) Uani 1 1 d .
N2 N 0.05233(9) 0.30352(15) 0.34023(9) 0.0193(2) Uani 1 1 d .

loop_
_atom_site_aniso_label
_atom_site_aniso_U_11
_atom_site_aniso_U_22
_atom_site_aniso_U_33
_atom_site_aniso_U_23
_atom_site_aniso_U_13
_atom_site_aniso_U_12
C1 0.0156(5) 0.0187(6) 0.0171(6) -0.0013(4) 0.0057(4) 0.0007(4)
C2 0.0204(6) 0.0227(6) 0.0163(6) 0.0007(5) 0.0079(5) 0.0043(5)
C3 0.0233(6) 0.0201(6) 0.0216(6) 0.0020(5) 0.0106(5) 0.0038(5)
C4 0.0234(7) 0.0236(7) 0.0263(7) -0.0042(5) 0.0054(6) -0.0061(5)
C5 0.0249(7) 0.0357(8) 0.0168(6) -0.0002(6) 0.0047(5) 0.0058(6)
C6 0.0382(9) 0.0202(7) 0.0364(9) 0.0061(6) 0.0168(7) 0.0025(6)
C7 0.0227(7) 0.0247(7) 0.0360(9) -0.0047(6) 0.0029(6) -0.0063(6)
C8 0.0177(5) 0.0173(5) 0.0172(6) -0.0007(4) 0.0051(4) 0.0003(4)
C9 0.0192(6) 0.0213(6) 0.0219(6) 0.0034(5) 0.0103(5) 0.0036(5)
C10 0.0290(8) 0.0320(8) 0.0283(8) 0.0023(6) 0.0153(6) 0.0087(6)
C11 0.0214(7) 0.0423(9) 0.0309(8) 0.0120(7) 0.0102(6) 0.0057(6)
C12 0.0207(6) 0.0222(6) 0.0188(6) 0.0005(5) 0.0088(5) 0.0017(5)
C13 0.0311(8) 0.0272(7) 0.0342(8) 0.0047(6) 0.0179(7) 0.0002(6)
C14 0.0329(8) 0.0372(9) 0.0207(7) 0.0017(6) 0.0137(6) 0.0105(7)
F1 0.0380(6) 0.0380(6) 0.0228(5) -0.0039(4) 0.0125(4) 0.0031(4)
F2 0.0483(7) 0.0525(8) 0.0420(7) 0.0113(6) 0.0268(6) -0.0055(6)
F3 0.0598(8) 0.0560(8) 0.0430(7) 0.0127(6) 0.0346(6) 0.0352(7)
F4 0.0191(5) 0.0928(12) 0.0549(8) 0.0283(8) 0.0119(5) 0.0018(6)
F5 0.0567(8) 0.0488(8) 0.0642(9) 0.0238(7) 0.0312(7) 0.0271(6)
F6 0.0295(5) 0.0494(7) 0.0255(5) 0.0076(5) 0.0032(4) 0.0059(5)
F7 0.0590(8) 0.0240(5) 0.0491(7) 0.0080(5) 0.0363(6) 0.0084(5)
F8 0.0410(6) 0.0487(7) 0.0286(6) 0.0117(5) 0.0083(5) 0.0015(5)
F9 0.0406(6) 0.0415(6) 0.0411(6) 0.0039(5) 0.0240(5) -0.0104(5)
F10 0.0529(7) 0.0479(7) 0.0246(5) -0.0010(5) 0.0234(5) 0.0113(5)
F11 0.0267(5) 0.0842(11) 0.0404(7) -0.0012(7) 0.0120(5) 0.0148(6)
F12 0.0702(9) 0.0302(6) 0.0515(7) 0.0062(5) 0.0421(7) 0.0187(6)
N1 0.0169(5) 0.0202(5) 0.0158(5) -0.0017(4) 0.0051(4) 0.0000(4)
N2 0.0185(5) 0.0170(5) 0.0223(6) -0.0010(4) 0.0074(4) -0.0005(4)

loop_
_atom_type_symbol
_atom_type_description
_atom_type_scat_dispersion_real
_atom_type_scat_dispersion_imag
_atom_type_scat_source
C C 0.0033 0.0016 'International Tables Vol C Tables 4.2.6.8 and 6.1.1.4'
H H 0.0000 0.0000 'International Tables Vol C Tables 4.2.6.8 and 6.1.1.4'
N N 0.0061 0.0033 'International Tables Vol C Tables 4.2.6.8 and 6.1.1.4'
F F 0.0171 0.0103 'International Tables Vol C Tables 4.2.6.8 and 6.1.1.4'

loop_
_exptl_crystal_face_index_h
_exptl_crystal_face_index_k
_exptl_crystal_face_index_l
_exptl_crystal_face_perp_dist
-1.00 0.00 1.00 0.0700
1.00 0.00 -1.00 0.0700
-1.00 0.00 -3.00 0.1300
1.00 0.00 1.00 0.1400
-1.00 3.00 -1.00 0.0700
1.00 -1.00 1.00 0.1400
1.00 1.00 1.00 0.1500
-1.00 -3.00 -1.00 0.1100

loop_
_geom_angle_atom_site_label_1
_geom_angle_atom_site_label_2
_geom_angle_atom_site_label_3
_geom_angle
_geom_angle_publ_flag
N2 C1 N1 107.84(12) y
N2 C1 C8 124.88(12) y
N1 C1 C8 127.28(12) y
C3 C2 N1 106.79(12) y
C3 C2 C5 130.61(14) y
N1 C2 C5 122.56(14) y
C2 C3 N2 106.79(13) y
C2 C3 C6 131.34(15) y
N2 C3 C6 121.86(14) y
N1 C4 H4C 109.5 n
N1 C4 H4A 109.5 n
H4C C4 H4A 109.5 n
N1 C4 H4B 109.5 n
H4C C4 H4B 109.5 n
H4A C4 H4B 109.5 n
C2 C5 H5A 109.5 n
C2 C5 H5B 109.5 n
H5A C5 H5B 109.5 n
C2 C5 H5C 109.5 n
H5A C5 H5C 109.5 n
H5B C5 H5C 109.5 n
C3 C6 H6A 109.5 n
C3 C6 H6B 109.5 n
H6A C6 H6B 109.5 n
C3 C6 H6C 109.5 n
H6A C6 H6C 109.5 n
H6B C6 H6C 109.5 n
N2 C7 H7A 109.5 n
N2 C7 H7B 109.5 n
H7A C7 H7B 109.5 n
N2 C7 H7C 109.5 n
H7A C7 H7C 109.5 n
H7B C7 H7C 109.5 n
C12 C8 C9 128.29(13) y
C12 C8 C1 117.07(12) y
C9 C8 C1 114.61(12) y
C8 C9 C11 123.11(14) y
C8 C9 C10 121.64(13) y
C11 C9 C10 114.61(13) y
F1 C10 F3 107.37(15) y
F1 C10 F2 103.63(14) y
F3 C10 F2 103.24(14) y
F1 C10 C9 114.19(14) y
F3 C10 C9 112.42(14) y
F2 C10 C9 114.97(15) y
F6 C11 F4 107.57(17) y
F6 C11 F5 106.05(15) y
F4 C11 F5 101.13(15) y
F6 C11 C9 114.76(14) y
F4 C11 C9 111.82(14) y
F5 C11 C9 114.40(17) y
C8 C12 C13 124.12(13) y
C8 C12 C14 122.16(13) y
C13 C12 C14 113.35(13) y
F7 C13 F9 106.83(15) y
F7 C13 F8 106.39(15) y
F9 C13 F8 102.46(14) y
F7 C13 C12 113.79(14) y
F9 C13 C12 110.80(14) y
F8 C13 C12 115.63(15) y
F12 C14 F10 107.42(15) y
F12 C14 F11 105.28(15) y
F10 C14 F11 103.38(15) y
F12 C14 C12 113.56(15) y
F10 C14 C12 112.56(14) y
F11 C14 C12 113.82(15) y
C1 N1 C2 109.20(12) y
C1 N1 C4 125.74(13) y
C2 N1 C4 124.84(12) y
C1 N2 C3 109.36(12) y
C1 N2 C7 125.68(13) y
C3 N2 C7 124.78(13) y

loop_
_geom_bond_atom_site_label_1
_geom_bond_atom_site_label_2
_geom_bond_distance
_geom_bond_publ_flag
C1 N2 1.3402(18) y
C1 N1 1.3409(17) y
C1 C8 1.4951(19) y
C2 C3 1.364(2) y
C2 N1 1.3909(19) y
C2 C5 1.489(2) y
C3 N2 1.3882(19) y
C3 C6 1.494(2) y
C4 N1 1.4640(19) y
C4 H4C 0.9800 n
C4 H4A 0.9800 n
C4 H4B 0.9800 n
C5 H5A 0.9800 n
C5 H5B 0.9800 n
C5 H5C 0.9800 n
C6 H6A 0.9800 n
C6 H6B 0.9800 n
C6 H6C 0.9800 n
C7 N2 1.464(2) y
C7 H7A 0.9800 n
C7 H7B 0.9800 n
C7 H7C 0.9800 n
C8 C12 1.391(2) y
C8 C9 1.4108(19) y
C9 C11 1.474(2) y
C9 C10 1.483(2) y
C10 F1 1.334(2) y
C10 F3 1.3393(19) y
C10 F2 1.382(2) y
C11 F6 1.325(2) y
C11 F4 1.338(2) y
C11 F5 1.392(2) y
C12 C13 1.485(2) y
C12 C14 1.492(2) y
C13 F7 1.334(2) y
C13 F9 1.350(2) y
C13 F8 1.372(2) y
C14 F12 1.333(2) y
C14 F10 1.3428(19) y
C14 F11 1.368(2) y
